data_4128845
loop_
_publ_author_name
'Bhardwaj, Rajni M.'
'McMahon, Jennifer A.'
'Nyman, Jonas'
'Price, Louise S.'
'Konar, Sumit'
'Oswald, Iain D. H.'
'Pulham, Colin R.'
'Price, Sarah L.'
'Reutzel-Edens, Susan M'

_publ_section_title
;
 A Prolific Solvate Former, Galunisertib, under the Pressure of Crystal
 Structure Prediction, Produces Ten Diverse Polymorphs.
;
_journal_issue 35
_journal_name_full 'Journal of the American Chemical Society'
_journal_page_first 13887
_journal_page_last 13897
_journal_paper_doi 10.1021/jacs.9b06634
_journal_volume 141
_journal_year 2019
_chemical_compound_source 'see text'
_chemical_formula_moiety 'C22 H19 N5 O'
_chemical_formula_sum 'C22 H19 N5 O'
_chemical_formula_weight 369.42
_chemical_name_common 'TGF beta'
_space_group_IT_number 2
_space_group_name_Hall '-P 1'
_space_group_name_H-M_alt 'P -1'
_symmetry_cell_setting triclinic
_symmetry_Int_Tables_number 2
_symmetry_space_group_name_Hall '-P 1'
_symmetry_space_group_name_H-M 'P -1'
_cell_angle_alpha 86.707(19)
_cell_angle_beta 100.094(15)
_cell_angle_gamma 83.303(19)
_cell_formula_units_Z 4
_cell_length_a 8.134(2)
_cell_length_b 12.620(4)
_cell_length_c 18.059(3)
_cell_measurement_temperature 298
_cell_measurement_wavelength 1.54180
_cell_volume 1806.9(8)
_diffrn_ambient_temperature 298(2)
_diffrn_measurement_device_type 'Panalytical Empyrean'
_diffrn_radiation_wavelength 1.54180
_exptl_absorpt_coefficient_mu 0.088
_exptl_crystal_density_diffrn 1.358
_exptl_crystal_density_method 'Not Measured'
_exptl_crystal_F_000 776
_pd_char_colour colourless
_pd_char_particle_morphology powder
_pd_meas_2theta_range_inc 0.014
_pd_meas_2theta_range_max 70.0
_pd_meas_2theta_range_min 2.001
_pd_proc_ls_prof_R_factor 0.0486
_pd_proc_ls_prof_wR_expected 0.0106
_pd_proc_ls_prof_wR_factor 0.0564
_pd_spec_mount_mode transmission
_pd_spec_shape capillary
_refine_ls_goodness_of_fit_all 4.23
_refine_ls_shift/su_max 0.00832127
_cod_data_source_file ja9b06634_si_001.cif
_cod_data_source_block Galunisertib_Form_VII
_cod_original_cell_volume 1806.8(8)
_cod_database_code 4128845

loop_
_space_group_symop_id
_space_group_symop_operation_xyz
1 x,y,z
2 -x,-y,-z

loop_
_atom_site_label
_atom_site_type_symbol
_atom_site_thermal_displace_type
_atom_site_fract_x
_atom_site_fract_y
_atom_site_fract_z
_atom_site_occupancy
_atom_site_U_iso_or_equiv
O1 O Uiso 0.712(3) 0.4582(11) 0.098(2) 1.000 0.0380
N1 N Uiso 0.4842(19) -0.1230(11) 0.0656(10) 1.000 0.0380
N0 N Uiso 0.3851(17) -0.0473(12) 0.0899(13) 1.000 0.0380
N2 N Uiso 0.746(2) -0.2473(10) 0.0305(9) 1.000 0.0380
N3 N Uiso 0.572(3) 0.3466(9) 0.029(2) 1.000 0.0380
N4 N Uiso 1.009(3) 0.062(2) 0.3205(13) 1.000 0.0380
C1 C Uiso 0.6272(17) -0.0362(12) 0.1574(10) 1.000 0.0380
C0 C Uiso 0.6347(18) -0.1191(10) 0.1071(9) 1.000 0.0380
C2 C Uiso 0.4617(17) 0.0077(12) 0.1433(13) 1.000 0.0380
O2 O Uiso 0.688(3) 0.9807(11) 0.4937(17) 1.000 0.0380
C3 C Uiso 0.8013(18) 0.1023(15) 0.2047(13) 1.000 0.0380
C4 C Uiso 0.7251(18) 0.1787(12) 0.1454(15) 1.000 0.0380
C5 C Uiso 0.7557(19) -0.0008(15) 0.2128(11) 1.000 0.0380
C6 C Uiso 0.774(2) -0.1949(10) 0.0935(8) 1.000 0.0380
C7 C Uiso 0.770(2) 0.2784(12) 0.1426(18) 1.000 0.0380
C8 C Uiso 0.930(2) 0.129(2) 0.2606(14) 1.000 0.0380
C9 C Uiso 0.682(3) 0.3667(10) 0.087(2) 1.000 0.0380
C10 C Uiso 0.926(2) -0.2130(12) 0.1422(10) 1.000 0.0380
C11 C Uiso 1.020(3) -0.3416(12) 0.0609(13) 1.000 0.0380
C12 C Uiso 1.051(2) -0.2865(13) 0.1252(12) 1.000 0.0380
C13 C Uiso 0.835(2) -0.0651(19) 0.2762(10) 1.000 0.0380
C14 C Uiso 0.864(3) -0.3201(10) 0.0150(11) 1.000 0.0380
C15 C Uiso 0.3410(18) 0.0917(14) 0.1651(17) 1.000 0.0380
C16 C Uiso 0.959(3) -0.031(2) 0.3281(11) 1.000 0.0380
C17 C Uiso 0.900(2) 0.3030(16) 0.1975(19) 1.000 0.0380
C18 C Uiso 0.2086(16) -0.0139(15) 0.0675(16) 1.000 0.0380
C19 C Uiso 0.979(2) 0.230(2) 0.2544(17) 1.000 0.0380
C20 C Uiso 0.1724(17) 0.0582(16) 0.1309(19) 1.000 0.0380
C21 C Uiso 0.822(4) -0.3769(13) -0.0548(12) 1.000 0.0380
N5 N Uiso 0.802(3) 0.8205(14) 0.5490(13) 1.000 0.0380
N6 N Uiso 0.621(4) 0.3978(16) 0.3173(17) 1.000 0.0380
N7 N Uiso 0.441(2) 0.733(2) 0.2143(14) 1.000 0.0380
N8 N Uiso 1.030(3) 0.4095(10) 0.4208(13) 1.000 0.0380
N9 N Uiso 1.117(3) 0.4889(11) 0.4127(10) 1.000 0.0380
C22 C Uiso 0.666(2) 0.5902(19) 0.2274(12) 1.000 0.0380
C23 C Uiso 0.732(2) 0.6144(14) 0.2990(11) 1.000 0.0380
C24 C Uiso 0.522(2) 0.651(2) 0.1880(13) 1.000 0.0380
C25 C Uiso 0.873(3) 0.5470(11) 0.3452(10) 1.000 0.0380
C26 C Uiso 0.655(2) 0.7058(13) 0.3278(12) 1.000 0.0380
C27 C Uiso 0.879(3) 0.4429(10) 0.3789(13) 1.000 0.0380
C28 C Uiso 1.031(2) 0.5727(10) 0.3691(9) 1.000 0.0380
C29 C Uiso 0.715(2) 0.7432(9) 0.3984(12) 1.000 0.0380
C30 C Uiso 0.508(2) 0.7623(17) 0.2827(13) 1.000 0.0380
C31 C Uiso 0.752(4) 0.3719(11) 0.3727(16) 1.000 0.0380
C32 C Uiso 1.139(2) 0.6569(12) 0.3639(9) 1.000 0.0380
C33 C Uiso 0.640(2) 0.8348(9) 0.4219(14) 1.000 0.0380
C34 C Uiso 0.429(2) 0.8528(16) 0.3103(16) 1.000 0.0380
C35 C Uiso 0.521(5) 0.2365(17) 0.349(2) 1.000 0.0380
C36 C Uiso 0.367(4) 0.366(2) 0.242(2) 1.000 0.0380
C39 C Uiso 0.770(4) 0.2795(9) 0.4204(19) 1.000 0.0380
C40 C Uiso 1.286(3) 0.5001(15) 0.4449(10) 1.000 0.0380
C41 C Uiso 1.314(2) 0.6002(15) 0.3994(9) 1.000 0.0380
C42 C Uiso 0.712(3) 0.8838(10) 0.4914(15) 1.000 0.0380
C43 C Uiso 0.495(2) 0.8896(12) 0.3773(16) 1.000 0.0380
C44 C Uiso 0.508(4) 0.3318(19) 0.305(2) 1.000 0.0380
C45 C Uiso 0.654(5) 0.2106(12) 0.408(2) 1.000 0.0380
H1 H Uiso 0.948(2) -0.1704(15) 0.1926(9) 1.000 0.0456
H0 H Uiso 0.6281(17) 0.1576(10) 0.1027(15) 1.000 0.0456
H2 H Uiso 1.114(3) -0.3995(13) 0.0458(16) 1.000 0.0456
H3 H Uiso 1.171(2) -0.2980(16) 0.1615(14) 1.000 0.0456
H4 H Uiso 0.800(3) -0.1425(19) 0.2865(9) 1.000 0.0456
H5 H Uiso 0.3571(18) 0.1680(13) 0.1385(19) 1.000 0.0456
H6 H Uiso 0.353(2) 0.0973(17) 0.2269(18) 1.000 0.0456
H7 H Uiso 1.021(3) -0.082(3) 0.3781(10) 1.000 0.0456
H8 H Uiso 0.934(3) 0.3816(17) 0.194(2) 1.000 0.0456
H9 H Uiso 0.1409(19) -0.0817(17) 0.0664(16) 1.000 0.0456
H10 H Uiso 0.1858(17) 0.0277(16) 0.0106(17) 1.000 0.0456
H11 H Uiso 1.077(3) 0.249(2) 0.2972(18) 1.000 0.0456
H12 H Uiso 0.124(2) 0.0139(19) 0.1751(19) 1.000 0.0456
H13 H Uiso 0.0801(17) 0.1256(18) 0.109(2) 1.000 0.0456
H14 H Uiso 0.786(4) -0.3215(16) -0.1053(11) 1.000 0.0456
H15 H Uiso 0.716(4) -0.4187(13) -0.0489(12) 1.000 0.0456
H16 H Uiso 0.926(4) -0.4329(14) -0.0644(15) 1.000 0.0456
H17 H Uiso 0.541(2) 0.2737(10) 0.0190(19) 1.000 0.0456
H18 H Uiso 0.498(3) 0.4102(10) -0.002(2) 1.000 0.0456
H19 H Uiso 1.099(2) 0.7230(12) 0.3962(9) 1.000 0.0456
H20 H Uiso 1.136(2) 0.6886(13) 0.3052(9) 1.000 0.0456
H21 H Uiso 0.316(2) 0.893(2) 0.2759(17) 1.000 0.0456
H22 H Uiso 0.876(4) 0.2608(8) 0.4651(19) 1.000 0.0456
H23 H Uiso 1.371(3) 0.4310(16) 0.4362(12) 1.000 0.0456
H24 H Uiso 1.293(3) 0.5085(18) 0.5062(10) 1.000 0.0456
H25 H Uiso 1.385(2) 0.5783(16) 0.3542(10) 1.000 0.0456
H26 H Uiso 1.383(2) 0.6503(18) 0.4355(10) 1.000 0.0456
H27 H Uiso 0.435(3) 0.9593(12) 0.3984(18) 1.000 0.0456
H28 H Uiso 0.668(5) 0.1368(11) 0.443(2) 1.000 0.0456
H29 H Uiso 0.828(3) 0.7414(13) 0.5472(11) 1.000 0.0456
H30 H Uiso 0.860(3) 0.8547(17) 0.5950(13) 1.000 0.0456
H31 H Uiso 0.428(5) 0.184(2) 0.337(3) 1.000 0.0456
H32 H Uiso 0.279(3) 0.429(3) 0.258(2) 1.000 0.0456
H33 H Uiso 0.297(4) 0.301(3) 0.227(2) 1.000 0.0456
H34 H Uiso 0.413(4) 0.396(3) 0.1913(19) 1.000 0.0456
H35 H Uiso 0.719(3) 0.523(2) 0.2014(12) 1.000 0.0456
H36 H Uiso 0.469(3) 0.629(3) 0.1322(13) 1.000 0.0456
H37 H Uiso 0.825(2) 0.6994(9) 0.4332(10) 1.000 0.0456

loop_
_atom_type_symbol
_atom_type_description
_atom_type_scat_dispersion_real
_atom_type_scat_dispersion_imag
_atom_type_scat_source
C C 0.0033 0.0016 ' International Tables Vol C Tables 4.2.6.8 and 6.1.1.4'
H H 0.0000 0.0000 ' International Tables Vol C Tables 4.2.6.8 and 6.1.1.4'
N N 0.0061 0.0033 ' International Tables Vol C Tables 4.2.6.8 and 6.1.1.4'
O O 0.0106 0.0060 ' International Tables Vol C Tables 4.2.6.8 and 6.1.1.4'

loop_
_geom_angle_atom_site_label_1
_geom_angle_atom_site_label_2
_geom_angle_atom_site_label_3
_geom_angle
_geom_angle_publ_flag
N0 N1 C0 104.0(15) yes
N1 N0 C2 115.2(15) yes
N1 N0 C18 130.5(19) yes
C2 N0 C18 114.4(16) yes
C6 N2 C14 120.6(16) yes
C8 N4 C16 118(2) yes
C0 C1 C2 104.5(14) no
C0 C1 C5 131.4(14) no
C2 C1 C5 124.1(16) no
N1 C0 C1 110.6(13) yes
N1 C0 C6 117.3(13) yes
C1 C0 C6 132.1(14) no
N0 C2 C1 105.7(15) yes
N0 C2 C15 110.8(15) yes
C1 C2 C15 143.5(19) no
C4 C3 C5 123.8(18) no
C4 C3 C8 119.4(18) no
C5 C3 C8 116.7(19) no
H17 N3 H18 117(4) no
C9 N3 H18 118(2) no
C9 N3 H17 124(3) no
C3 C4 C7 121(2) no
C3 C5 C13 117.4(18) no
C1 C5 C13 121.9(17) no
C1 C5 C3 120.7(17) no
N2 C6 C0 116.6(14) yes
N2 C6 C10 121.2(14) yes
C0 C6 C10 122.2(13) no
C9 C7 C17 117.0(17) no
C4 C7 C9 124(2) no
C4 C7 C17 119(2) no
N4 C8 C3 124(2) yes
N4 C8 C19 118(2) yes
C3 C8 C19 118(2) no
O1 C9 N3 122(3) yes
N3 C9 C7 120.1(15) yes
O1 C9 C7 118(3) yes
C6 C10 C12 118.5(16) no
C12 C11 C14 118.4(18) no
C10 C12 C11 119.9(18) no
C5 C13 C16 121(2) no
N2 C14 C11 121.4(17) yes
N2 C14 C21 117(2) yes
C11 C14 C21 121.2(19) no
C2 C15 C20 102.2(17) no
N4 C16 C13 123(2) yes
C7 C17 C19 121.4(19) no
N0 C18 C20 101.7(18) yes
C8 C19 C17 121(2) no
C15 C20 C18 105.7(15) no
C3 C4 H0 119.1(17) no
C7 C4 H0 120(2) no
C31 N6 C44 119(2) yes
C24 N7 C30 118(2) yes
N9 N8 C27 104.3(16) yes
N8 N9 C28 114(2) yes
N8 N9 C40 130.1(18) yes
C28 N9 C40 115.8(16) yes
C6 C10 H1 120.9(17) no
C12 C10 H1 120.6(19) no
C14 C11 H2 120(2) no
C12 C11 H2 122(3) no
C10 C12 H3 119(2) no
C11 C12 H3 121(2) no
C5 C13 H4 120(2) no
C16 C13 H4 118(2) no
C20 C15 H6 112(2) no
H5 C15 H6 110(3) no
C20 C15 H5 110(2) no
C2 C15 H5 109(2) no
C2 C15 H6 114(2) no
N4 C16 H7 116(3) no
C13 C16 H7 121(3) no
C7 C17 H8 118(3) no
C19 C17 H8 121(3) no
C20 C18 H9 112(2) no
N0 C18 H9 110.3(19) no
N0 C18 H10 108.4(18) no
H9 C18 H10 109(3) no
C20 C18 H10 115(2) no
C8 C19 H11 118(3) no
C17 C19 H11 122(3) no
C18 C20 H12 111(2) no
C18 C20 H13 111(3) no
C15 C20 H12 109(3) no
C15 C20 H13 112(2) no
H12 C20 H13 108(2) no
H15 C21 H16 110(2) no
C14 C21 H14 112.1(17) no
C14 C21 H15 107(2) no
C14 C21 H16 113(3) no
H14 C21 H15 108(3) no
H14 C21 H16 106(3) no
C42 N5 H29 123(2) no
C42 N5 H30 119(2) no
H29 N5 H30 118(3) no
C23 C22 C24 119(2) no
C22 C23 C25 121.4(17) no
C22 C23 C26 118.4(18) no
C25 C23 C26 120.3(17) no
N7 C24 C22 124(2) yes
C23 C25 C28 127.2(14) no
C23 C25 C27 129(2) no
C27 C25 C28 103.8(17) no
C23 C26 C29 124.3(16) no
C23 C26 C30 117.4(18) no
C29 C26 C30 118.3(16) no
N8 C27 C31 119.0(16) yes
C25 C27 C31 130(2) no
N8 C27 C25 111.1(19) yes
N9 C28 C32 109.9(16) yes
N9 C28 C25 106.7(15) yes
C25 C28 C32 143.4(14) no
C26 C29 C33 121.8(17) no
N7 C30 C26 122.7(19) yes
N7 C30 C34 119(2) yes
C26 C30 C34 118(2) no
N6 C31 C39 122(3) yes
N6 C31 C27 116(2) yes
C27 C31 C39 122(3) no
C28 C32 C41 102.9(13) no
C29 C33 C42 123.2(18) no
C42 C33 C43 117.3(15) no
C29 C33 C43 119(2) no
C30 C34 C43 121.7(19) no
C44 C35 C45 120(3) no
C31 C39 C45 119(3) no
N9 C40 C41 101.4(15) yes
C32 C41 C40 106.3(15) no
O2 C42 N5 122(2) yes
O2 C42 C33 119(2) yes
N5 C42 C33 118.8(14) yes
C33 C43 C34 120.2(17) no
N6 C44 C35 122(3) yes
N6 C44 C36 116(3) yes
C35 C44 C36 123(3) no
C35 C45 C39 118(2) no
C23 C22 H35 123(2) no
C24 C22 H35 118(2) no
N7 C24 H36 117(3) no
C22 C24 H36 118(3) no
C26 C29 H37 118.3(15) no
C33 C29 H37 120(2) no
C28 C32 H19 109.2(16) no
C28 C32 H20 113.2(16) no
C41 C32 H19 111.8(16) no
C41 C32 H20 111.0(16) no
H19 C32 H20 108.7(17) no
C30 C34 H21 117(3) no
C43 C34 H21 121(2) no
C44 C35 H31 120(4) no
C45 C35 H31 121(4) no
C44 C36 H32 111(3) no
C44 C36 H33 111(3) no
C44 C36 H34 111(3) no
H32 C36 H33 107(4) no
H32 C36 H34 109(4) no
H33 C36 H34 108(4) no
C31 C39 H22 121(3) no
C45 C39 H22 120(2) no
N9 C40 H23 111(2) no
N9 C40 H24 108(2) no
C41 C40 H23 111(2) no
C41 C40 H24 115(2) no
H23 C40 H24 110(2) no
C32 C41 H25 109.4(16) no
C32 C41 H26 111.3(19) no
C40 C41 H25 110.7(19) no
C40 C41 H26 110.2(18) no
H25 C41 H26 108.9(19) no
C33 C43 H27 118(3) no
C34 C43 H27 122(3) no
C35 C45 H28 121(4) no
C39 C45 H28 121(4) no

loop_
_geom_bond_atom_site_label_1
_geom_bond_atom_site_label_2
_geom_bond_distance
_geom_bond_publ_flag
O1 C9 1.23(2) yes
N1 N0 1.32(2) yes
N1 C0 1.33(2) yes
N0 C2 1.33(3) yes
N0 C18 1.43(2) yes
N2 C6 1.35(2) yes
N2 C14 1.33(2) yes
N3 C9 1.31(4) yes
N4 C8 1.35(3) yes
N4 C16 1.29(4) yes
C1 C0 1.43(2) no
C1 C2 1.37(2) no
C1 C5 1.45(2) no
C0 C6 1.46(2) no
C2 C15 1.48(2) no
O2 C42 1.220(19) yes
C3 C4 1.40(3) no
C3 C5 1.40(3) no
N3 H18 1.02(3) no
N3 H17 1.00(2) no
C3 C8 1.41(3) no
C4 C7 1.35(2) no
C5 C13 1.38(3) no
C6 C10 1.37(2) no
C7 C17 1.39(4) no
C7 C9 1.48(4) no
C8 C19 1.38(3) no
C10 C12 1.38(2) no
C11 C14 1.38(3) no
C11 C12 1.39(3) no
C13 C16 1.38(3) no
C14 C21 1.49(3) no
C15 C20 1.52(3) no
C17 C19 1.36(4) no
C18 C20 1.55(4) no
C4 H0 1.07(3) no
N5 C42 1.33(3) yes
N6 C31 1.32(4) yes
N6 C44 1.31(4) yes
N7 C30 1.35(3) yes
N7 C24 1.32(3) yes
N8 N9 1.31(3) yes
N8 C27 1.33(3) yes
N9 C40 1.42(3) yes
N9 C28 1.33(2) yes
C10 H1 1.08(2) no
C11 H2 1.08(3) no
C12 H3 1.07(3) no
C13 H4 1.06(3) no
C15 H5 1.08(3) no
C15 H6 1.11(4) no
C16 H7 1.09(3) no
C17 H8 1.06(3) no
C18 H10 1.10(4) no
C18 H9 1.07(3) no
C19 H11 1.07(4) no
C20 H13 1.07(3) no
C20 H12 1.10(4) no
C21 H14 1.09(3) no
C21 H15 1.08(4) no
C21 H16 1.08(4) no
N5 H29 1.00(2) no
N5 H30 1.03(3) no
C22 C24 1.38(3) no
C22 C23 1.38(3) no
C23 C26 1.42(2) no
C23 C25 1.45(3) no
C25 C27 1.41(2) no
C25 C28 1.37(3) no
C26 C29 1.41(3) no
C26 C30 1.41(3) no
C27 C31 1.44(3) no
C28 C32 1.47(2) no
C29 C33 1.37(2) no
C30 C34 1.40(3) no
C31 C39 1.39(3) no
C32 C41 1.53(2) no
C33 C42 1.49(3) no
C33 C43 1.39(3) no
C34 C43 1.37(4) no
C35 C45 1.37(5) no
C35 C44 1.39(4) no
C36 C44 1.47(5) no
C39 C45 1.36(4) no
C40 C41 1.53(3) no
C22 H35 1.08(3) no
C24 H36 1.09(3) no
C29 H37 1.07(2) no
C32 H19 1.10(2) no
C32 H20 1.11(2) no
C34 H21 1.07(3) no
C35 H31 1.07(5) no
C36 H32 1.09(4) no
C36 H33 1.07(5) no
C36 H34 1.11(5) no
C39 H22 1.07(5) no
C40 H23 1.09(3) no
C40 H24 1.11(3) no
C41 H25 1.11(2) no
C41 H26 1.07(3) no
C43 H27 1.08(3) no
C45 H28 1.08(3) no

loop_
_geom_hbond_atom_site_label_D
_geom_hbond_atom_site_label_H
_geom_hbond_atom_site_label_A
_geom_hbond_distance_DH
_geom_hbond_distance_HA
_geom_hbond_distance_DA
_geom_hbond_angle_DHA
_geom_hbond_site_symmetry_A
_geom_hbond_publ_flag
N3 H17 N1 1.00(2) 2.51(3) 3.42(3) 150(3) 2_655 yes
N3 H17 N2 1.00(2) 2.42(3) 3.06(3) 121.3(19) 2_655 yes
N5 H29 N8 1.00(2) 2.10(2) 3.04(2) 155(2) 2_766 yes
N5 H30 N4 1.03(3) 2.11(3) 3.13(3) 173(2) 2_766 yes
C12 H3 N7 1.07(3) 2.32(3) 3.34(3) 159(2) 1_645 yes
C21 H15 N3 1.08(4) 2.51(4) 3.30(4) 129.6(17) 2_655 yes
C43 H27 O2 1.08(3) 2.46(4) 3.38(3) 142(2) 2_676 yes
C45 H28 O2 1.08(3) 2.10(3) 3.17(3) 170(3) 1_545 yes
C22 H35 O1 1.08(3) 2.08(4) 3.00(4) 142(2) . yes

loop_
_geom_torsion_atom_site_label_1
_geom_torsion_atom_site_label_2
_geom_torsion_atom_site_label_3
_geom_torsion_atom_site_label_4
_geom_torsion
_geom_torsion_publ_flag
C0 N1 N0 C2 2(2) no
C0 N1 N0 C18 -179(2) no
N0 N1 C0 C6 179.8(14) no
N0 N1 C0 C1 -1.3(19) no
N1 N0 C18 C20 168(2) no
C2 N0 C18 C20 -13(2) no
C18 N0 C2 C1 179.4(18) no
N1 N0 C2 C1 -1(2) no
C18 N0 C2 C15 -1(3) no
N1 N0 C2 C15 178.6(18) no
C14 N2 C6 C10 2(2) no
C6 N2 C14 C11 -2(3) no
C14 N2 C6 C0 -177.9(15) no
C6 N2 C14 C21 178.4(16) no
C16 N4 C8 C19 177(2) no
C16 N4 C8 C3 -2(4) no
C8 N4 C16 C13 3(4) no
C0 C1 C5 C13 -66(3) no
C5 C1 C0 C6 -1(3) no
C2 C1 C5 C3 -65(2) no
C5 C1 C2 N0 -179.3(17) no
C2 C1 C0 C6 179.3(16) no
C5 C1 C0 N1 -179.8(18) no
C0 C1 C5 C3 116(2) no
C2 C1 C0 N1 0.6(19) no
C5 C1 C2 C15 1(4) no
C0 C1 C2 C15 -180(3) no
C0 C1 C2 N0 0(2) no
C2 C1 C5 C13 114(2) no
N1 C0 C6 C10 -166.7(15) no
N1 C0 C6 N2 13(2) no
C1 C0 C6 C10 15(3) no
C1 C0 C6 N2 -165.7(16) no
N0 C2 C15 C20 15(3) no
C1 C2 C15 C20 -166(3) no
C4 C3 C8 N4 179(2) no
C8 C3 C5 C1 -178.8(17) no
C8 C3 C4 C7 -2(3) no
C4 C3 C5 C13 -176.4(18) no
C4 C3 C8 C19 -1(3) no
C4 C3 C5 C1 2(3) no
C5 C3 C4 C7 177.1(19) no
C5 C3 C8 C19 179.8(19) no
C5 C3 C8 N4 -1(3) no
C8 C3 C5 C13 3(3) no
C3 C4 C7 C17 3(3) no
C3 C4 C7 C9 -173(2) no
C3 C5 C13 C16 -3(3) no
C1 C5 C13 C16 179.1(18) no
N2 C6 C10 C12 0(2) no
C0 C6 C10 C12 179.7(15) no
C4 C7 C17 C19 -2(4) no
C17 C7 C9 O1 -10(4) no
C4 C7 C9 N3 -12(4) no
C9 C7 C17 C19 175(2) no
C4 C7 C9 O1 167(3) no
C17 C7 C9 N3 172(3) no
N4 C8 C19 C17 -177(2) no
C3 C8 C19 C17 3(3) no
C6 C10 C12 C11 -1(3) no
C12 C11 C14 N2 1(3) no
C12 C11 C14 C21 -179.7(18) no
C14 C11 C12 C10 1(3) no
C5 C13 C16 N4 -1(3) no
C2 C15 C20 C18 -22(2) no
C7 C17 C19 C8 -1(4) no
N0 C18 C20 C15 21(2) no
C44 N6 C31 C27 175(3) no
C44 N6 C31 C39 -3(4) no
C31 N6 C44 C35 1(5) no
C31 N6 C44 C36 -180(3) no
C24 N7 C30 C26 -3(3) no
C24 N7 C30 C34 177(2) no
C30 N7 C24 C22 3(3) no
N9 N8 C27 C31 178(2) no
C27 N8 N9 C28 1(2) no
C27 N8 N9 C40 179(2) no
N9 N8 C27 C25 -1(2) no
C28 N9 C40 C41 -13(2) no
N8 N9 C28 C32 179.8(17) no
C40 N9 C28 C32 2(2) no
C40 N9 C28 C25 -178.9(16) no
N8 N9 C28 C25 -1(2) no
N8 N9 C40 C41 169(2) no
C24 C22 C23 C26 -4(3) no
C24 C22 C23 C25 174.0(19) no
C23 C22 C24 N7 0(3) no
C26 C23 C25 C28 -68(3) no
C22 C23 C26 C30 4(3) no
C22 C23 C26 C29 -176.3(17) no
C22 C23 C25 C27 -69(3) no
C25 C23 C26 C29 6(3) no
C22 C23 C25 C28 114(2) no
C26 C23 C25 C27 109(2) no
C25 C23 C26 C30 -174.0(17) no
C28 C25 C27 C31 -178(2) no
C27 C25 C28 C32 179(2) no
C23 C25 C28 N9 177.3(18) no
C23 C25 C28 C32 -3(4) no
C28 C25 C27 N8 1(2) no
C23 C25 C27 N8 -176.6(19) no
C23 C25 C27 C31 5(4) no
C27 C25 C28 N9 0(2) no
C30 C26 C29 C33 -4(3) no
C29 C26 C30 N7 179.9(18) no
C23 C26 C30 N7 -1(3) no
C23 C26 C30 C34 179.7(17) no
C23 C26 C29 C33 177.0(17) no
C29 C26 C30 C34 0(3) no
C25 C27 C31 N6 14(4) no
C25 C27 C31 C39 -168(2) no
N8 C27 C31 N6 -164(2) no
N8 C27 C31 C39 13(4) no
C25 C28 C32 C41 -169(2) no
N9 C28 C32 C41 10.7(18) no
C26 C29 C33 C43 4(3) no
C26 C29 C33 C42 -172.2(18) no
C26 C30 C34 C43 3(3) no
N7 C30 C34 C43 -177(2) no
C27 C31 C39 C45 -174(3) no
N6 C31 C39 C45 3(4) no
C28 C32 C41 C40 -18.1(17) no
C43 C33 C42 N5 153(2) no
C43 C33 C42 O2 -27(3) no
C42 C33 C43 C34 175.6(19) no
C29 C33 C42 N5 -31(3) no
C29 C33 C42 O2 149(2) no
C29 C33 C43 C34 -1(3) no
C30 C34 C43 C33 -3(3) no
C44 C35 C45 C39 -1(5) no
C45 C35 C44 N6 1(5) no
C45 C35 C44 C36 -179(3) no
C31 C39 C45 C35 -1(5) no
N9 C40 C41 C32 18.6(18) no
